data_4117137
loop_
_publ_author_name
'Kazushi Kinbara'
'Yukihiko Hashimoto'
'Makoto Sukegawa'
'Hiroyuki Nohira'
'Kazuhiko Saigo'

_publ_section_title
;
 Crystal Structures of the Salts of Chiral Primary Amines with Achiral
 Carboxylic Acids: Recognition of the Commonly-Occurring Supramolecular
 Assemblies of Hydrogen-Bond Networks and Their Role in the Formation of
 Conglomerates
;
_journal_name_full 'Journal of the American Chemical Society'
_journal_page_first 3441
_journal_page_last 3449
_journal_paper_doi 10.1021/ja9539960
_journal_volume 118
_journal_year 1996
_chemical_compound_source '(R)-1-phenylethylammonium m-chlorobenzoate (R)-1a-9f'
_chemical_formula_sum 'C15 H16 Cl N O2'
_chemical_formula_weight 277.50
_space_group_IT_number 19
_symmetry_cell_setting orthorhombic
_symmetry_space_group_name_Hall 'P 2ac 2ab'
_symmetry_space_group_name_H-M 'P 21 21 21'
_cell_angle_alpha 90(0)
_cell_angle_beta 90(0)
_cell_angle_gamma 90(0)
_cell_formula_units_Z 4
_cell_length_a 7.182(1)
_cell_length_b 32.302(5)
_cell_length_c 6.256(2)
_cell_measurement_reflns_used 20
_cell_measurement_temperature 293
_cell_measurement_theta_max 30
_cell_measurement_theta_min 25
_cell_volume 1451.3(6)
_computing_cell_refinement Crystan-GM
_computing_data_collection Crystan-GM
_computing_data_reduction Crystan-GM
_computing_molecular_graphics Crystan-GM
_computing_publication_material Crystan-GM
_computing_structure_refinement Crystan-GM
_computing_structure_solution Crystan-GM
_diffrn_measurement_device 'Mac Science MXC18'
_diffrn_measurement_method theta/omega
_diffrn_radiation_type ' Cu K-alpha '
_diffrn_radiation_wavelength 1.54178
_diffrn_reflns_av_R_equivalents 0.00
_diffrn_reflns_limit_h_max 8
_diffrn_reflns_limit_h_min 0
_diffrn_reflns_limit_k_max 0
_diffrn_reflns_limit_k_min -37
_diffrn_reflns_limit_l_max 7
_diffrn_reflns_limit_l_min 0
_diffrn_reflns_number 1533
_diffrn_reflns_theta_max 65
_exptl_absorpt_coefficient_mu 23.299
_exptl_absorpt_correction_type none
_exptl_crystal_colour none
_exptl_crystal_density_diffrn 1.27
_exptl_crystal_density_meas 1.27
_exptl_crystal_description needle
_exptl_crystal_size_max 1.200000
_exptl_crystal_size_mid 0.200000
_exptl_crystal_size_min 0.050000
_refine_diff_density_max -0.41
_refine_diff_density_min 0.22
_refine_ls_extinction_coef 0.0000
_refine_ls_extinction_method Larson
_refine_ls_goodness_of_fit_obs 0.12902E+02
_refine_ls_hydrogen_treatment fixed
_refine_ls_number_parameters 185
_refine_ls_number_reflns 1165
_refine_ls_R_factor_obs 0.0574
_refine_ls_shift/esd_max 0.2784
_refine_ls_structure_factor_coef F
_refine_ls_weighting_scheme ' Count statistics    '
_refine_ls_wR_factor_obs 0.0652
_reflns_number_observed 1406
_reflns_number_total 1459
_reflns_observed_criterion refl_observed_if_F_>_3.00_sigma(F)
_cod_data_source_file ja9539960_16.cif
_cod_data_source_block mclbaa
_cod_original_cell_volume 1451.4(5)
_cod_original_sg_symbol_H-M ' P 21 21 21'
_cod_original_formula_sum ' C15 H16 N1 O2 Cl1                        '
_cod_database_code 4117137

loop_
_symmetry_equiv_pos_as_xyz
'x, y, z'
'-x+1/2, -y, z+1/2'
'-x, y+1/2, -z+1/2'
'x+1/2, -y+1/2, -z'

loop_
_atom_site_aniso_label
_atom_site_aniso_U_11
_atom_site_aniso_U_22
_atom_site_aniso_U_33
_atom_site_aniso_U_12
_atom_site_aniso_U_13
_atom_site_aniso_U_23
Cl1 0.1361(22) 0.03268(63) 0.14936(241) -0.02840(107) -0.00844(236) -0.00023(109)
O2 0.07269(304) 0.04579(189) 0.04262(232) 0.01014(186) -0.00131(295) -0.01043(231)
O3 0.10459(425) 0.02699(168) 0.05718(288) 0.00186(193) -0.02352(346) -0.00984(238)
N4 0.05899(328) 0.02459(183) 0.04457(298) 0.00131(212) 0.00438(307) -0.00068(216)
C5 0.05290(363) 0.03428(245) 0.05645(375) -0.0042(26) -0.00153(364) 0.00078(261)
C6 0.05061(343) 0.04632(269) 0.05085(356) 0.00198(296) 0.00419(368) -0.00364(299)
C7 0.05307(363) 0.02925(231) 0.05084(355) 0.00220(255) 0.0045(35) 0.00025(246)
C8 0.06923(483) 0.03217(248) 0.07105(453) -0.00032(287) -0.01247(444) 0.00225(316)
C9 0.04124(299) 0.02653(205) 0.04986(319) 0.00295(232) -0.0005(33) -0.00013(224)
C10 0.0614(43) 0.06907(395) 0.06037(468) 0.02730(366) 0.0029(44) -0.01230(393)
C11 0.06530(437) 0.03360(248) 0.06268(443) -0.00542(285) -0.00763(447) -0.00287(286)
C12 0.06454(443) 0.02530(219) 0.08534(537) -0.00300(297) -0.01012(509) -0.00308(283)
C13 0.05024(371) 0.03407(234) 0.06025(401) 0.00400(271) -0.00571(397) 0.00102(271)
C14 0.07100(491) 0.07457(407) 0.06222(422) 0.00567(394) -0.01005(543) 0.00884(431)
C15 0.07029(513) 0.03156(259) 0.11599(721) -0.00514(377) -0.00077(626) 0.00102(329)
C16 0.06787(521) 0.04030(286) 0.10217(656) 0.02790(381) -0.0120(57) -0.0129(34)
C17 0.07862(622) 0.04220(314) 0.14833(1025) 0.03159(486) 0.03418(728) 0.01378(397)
C18 0.07774(636) 0.04220(328) 0.17111(1226) 0.00560(563) 0.04095(798) -0.00591(405)
C19 0.08313(624) 0.0936(58) 0.09325(712) 0.05395(574) 0.02023(648) 0.03475(554)

loop_
_atom_site_label
_atom_site_fract_x
_atom_site_fract_y
_atom_site_fract_z
_atom_site_occupancy
_atom_site_U_iso_or_equiv
_atom_site_thermal_displace_type
Cl1 -0.952300 -0.231900 -0.695110 1.000000 0.106040(1108) Uij
O2 -0.922460 -0.067300 -0.750070 1.000000 0.053700(1422) Uij
O3 -0.824360 -0.048400 -0.429490 1.000000 0.062920(1801) Uij
N4 -0.673940 -0.034490 -1.025230 1.000000 0.042717(1598) Uij
C5 -0.924780 -0.150550 -0.605950 1.000000 0.047877(1922) Uij
C6 -1.001580 -0.121520 -0.260150 1.000000 0.049260(1876) Uij
C7 -0.891190 -0.074200 -0.555950 1.000000 0.044387(1859) Uij
C8 -0.539600 -0.121100 -1.103510 1.000000 0.057483(2357) Uij
C9 -0.941730 -0.116520 -0.473170 1.000000 0.03921(161) Uij
C10 -1.053280 -0.160800 -0.191230 1.000000 0.063613(2494) Uij
C11 -0.480490 -0.048580 -0.968000 1.000000 0.053860(2233) Uij
C12 -0.972590 -0.189210 -0.527890 1.000000 0.058393(2433) Uij
C13 -0.479310 -0.095420 -0.940350 1.000000 0.048187(1981) Uij
C14 -0.417470 -0.112350 -0.750440 1.000000 0.069263(2549) Uij
C15 -0.541890 -0.164170 -1.073290 1.000000 0.072613(3073) Uij
C16 -1.037120 -0.194790 -0.324530 1.000000 0.070113(2951) Uij
C17 -0.481170 -0.180560 -0.884040 1.000000 0.089717(4131) Uij
C18 -0.341860 -0.033250 -1.133600 1.000000 0.097017(4732) Uij
C19 -0.420260 -0.155170 -0.724400 1.000000 0.089987(3701) Uij
H15 -0.583690 -0.181870 -1.186890 1.000000 0(0) Uiso
H17 -0.483070 -0.209960 -0.862340 1.000000 0.10274(3047) Uiso
H8 -0.580700 -0.109300 -1.236310 1.000000 0.0544(197) Uiso
H19 -0.376960 -0.166970 -0.592600 1.000000 0(0) Uiso
H14 -0.374570 -0.094750 -0.637240 1.000000 0(0) Uiso
H18A -0.219060 -0.042550 -1.096410 1.000000 0.08536(3088) Uiso
H18B -0.375960 -0.044150 -1.270910 1.000000 0.04589(2115) Uiso
H18C -0.344360 -0.003550 -1.139610 1.000000 0.09024(2752) Uiso
H11 -0.442990 -0.035880 -0.836000 1.000000 0.07225(2335) Uiso
H4A -0.674640 -0.004890 -1.041130 1.000000 0.05569(1981) Uiso
H4B -0.711440 -0.047190 -1.157230 1.000000 0.07103(2501) Uiso
H4C -0.759840 -0.042390 -0.914830 1.000000 0.05275(2153) Uiso
H5 -0.882180 -0.147450 -0.750450 1.000000 0.07233(2501) Uiso
H6 -1.007380 -0.098120 -0.165450 1.000000 0.06204(2119) Uiso
H10 -1.101780 -0.164200 -0.049330 1.000000 0.10454(3471) Uiso
H16 -1.069920 -0.221890 -0.274530 1.000000 0.07389(2274) Uiso

loop_
_atom_type_symbol
_atom_type_number_in_cell
_atom_type_scat_dispersion_real
_atom_type_scat_dispersion_imag
_atom_type_scat_source
C 60 0.017000 0.009000 Cromer,D.T._&_Mann,J.B._1968_AC_A24,321.
H 64 0.000000 0.000000 Cromer,D.T._&_Mann,J.B._1968_AC_A24,321.
N 4 0.029000 0.018000 Cromer,D.T._&_Mann,J.B._1968_AC_A24,321.
O 8 0.047000 0.032000 Cromer,D.T._&_Mann,J.B._1968_AC_A24,321.
Cl 4 0.348000 0.702000 Cromer,D.T._&_Mann,J.B._1968_AC_A24,321.
